data_7709517
loop_
_publ_author_name
'Saab, Marina'
'Nelson, David J.'
'Leech, Matthew C.'
'Lam, Kevin'
'Nolan, Steven P.'
'Nahra, Fady'
'Van Hecke, Kristof'

_publ_section_title
;
 Reactions of N-heterocyclic carbene-based chalcogenoureas with halogens:
 a diverse range of outcomes
;
_journal_name_full 'Dalton Transactions'
_journal_paper_doi 10.1039/D2DT00010E
_journal_year 2022
_chemical_formula_moiety 'C54 H76 I N4 Se2, I5, C H2 Cl2'
_chemical_formula_sum 'C55 H78 Cl2 I6 N4 Se2'
_chemical_formula_weight 1785.44
_space_group_crystal_system monoclinic
_space_group_IT_number 14
_space_group_name_Hall '-P 2yn'
_space_group_name_H-M_alt 'P 1 21/n 1'
_atom_sites_solution_hydrogens geom
_atom_sites_solution_primary iterative
_audit_creation_date 2021-04-19
_audit_creation_method
;
Olex2 1.2
(compiled 2018.05.29 svn.r3508 for OlexSys, GUI svn.r5506)
;
_audit_update_record
;
2021-11-12 deposited with the CCDC.	2022-02-07 downloaded from the CCDC.
;
_cell_angle_alpha 90
_cell_angle_beta 90.7280(10)
_cell_angle_gamma 90
_cell_formula_units_Z 4
_cell_length_a 10.67600(10)
_cell_length_b 32.7882(2)
_cell_length_c 18.84640(10)
_cell_measurement_reflns_used 19471
_cell_measurement_temperature 100.0(1)
_cell_measurement_theta_max 73.8740
_cell_measurement_theta_min 3.5420
_cell_volume 6596.59(8)
_computing_cell_refinement 'CrysAlisPro 1.171.40.67a (Rigaku OD, 2019)'
_computing_data_collection 'CrysAlisPro 1.171.40.67a (Rigaku OD, 2019)'
_computing_data_reduction 'CrysAlisPro 1.171.40.67a (Rigaku OD, 2019)'
_computing_molecular_graphics 'Olex2 (Dolomanov et al., 2009)'
_computing_publication_material 'Olex2 (Dolomanov et al., 2009)'
_computing_structure_refinement 'ShelXL (Sheldrick, 2015)'
_computing_structure_solution 'olex2.solve (Bourhis et al., 2015)'
_diffrn_ambient_environment N~2~
_diffrn_ambient_temperature 100.0(1)
_diffrn_detector 'CCD plate'
_diffrn_detector_area_resol_mean 10.4839
_diffrn_detector_type Atlas
_diffrn_measured_fraction_theta_full 0.979
_diffrn_measured_fraction_theta_max 0.956
_diffrn_measurement_details
;
List of Runs (angles in degrees, time in seconds):

  # Type    Start    End  Width  t~exp~   \w     \q     \k     \f   Frames
#--------------------------------------------------------------------------
  1  \w    -87.00  -6.00   1.00    1.00    --  -41.68 125.00-120.00   81
  2  \w    -74.00  34.00   1.00    1.00    --  -41.68  77.00-180.00  108
  3  \w     80.00 178.00   1.00    2.00    --  106.01  45.00   0.00   98
  4  \w     33.00 112.00   1.00    2.00    --  106.01-125.00   0.00   79
  5  \w    103.00 178.00   1.00    2.00    --  106.01  77.00-120.00   75
  6  \w    103.00 178.00   1.00    2.00    --  106.01  77.00  90.00   75
  7  \w     33.00 112.00   1.00    2.00    --  106.01-125.00 -60.00   79
  8  \w   -115.00 -14.00   1.00    1.00    --  -41.68 -57.00-150.00  101
  9  \w   -115.00 -14.00   1.00    1.00    --  -41.68 -57.00  90.00  101
 10  \w     80.00 178.00   1.00    2.00    --  106.01  45.00-180.00   98
 11  \w     23.00  54.00   1.00    2.00    --  106.01 -94.00  60.00   31
 12  \w     77.00 178.00   1.00    2.00    --  106.01  61.00 -60.00  101
;
_diffrn_measurement_device 'four-circle diffractometer'
_diffrn_measurement_device_type 'SuperNova, Dual, Cu at home/near, Atlas'
_diffrn_measurement_method '\w scans'
_diffrn_orient_matrix_type 'CrysAlisPro convention (1999,Acta A55,543-557)'
_diffrn_orient_matrix_UB_11 -0.1087079000
_diffrn_orient_matrix_UB_12 0.0231577000
_diffrn_orient_matrix_UB_13 0.0348446000
_diffrn_orient_matrix_UB_21 -0.0870703000
_diffrn_orient_matrix_UB_22 -0.0367222000
_diffrn_orient_matrix_UB_23 -0.0136409000
_diffrn_orient_matrix_UB_31 0.0377601000
_diffrn_orient_matrix_UB_32 -0.0179706000
_diffrn_orient_matrix_UB_33 0.0726840000
_diffrn_radiation_monochromator mirror
_diffrn_radiation_probe x-ray
_diffrn_radiation_type CuK\a
_diffrn_radiation_wavelength 1.54184
_diffrn_reflns_av_R_equivalents 0.0559
_diffrn_reflns_av_unetI/netI 0.0456
_diffrn_reflns_Laue_measured_fraction_full 0.979
_diffrn_reflns_Laue_measured_fraction_max 0.956
_diffrn_reflns_limit_h_max 13
_diffrn_reflns_limit_h_min -12
_diffrn_reflns_limit_k_max 40
_diffrn_reflns_limit_k_min -40
_diffrn_reflns_limit_l_max 23
_diffrn_reflns_limit_l_min -21
_diffrn_reflns_number 41544
_diffrn_reflns_point_group_measured_fraction_full 0.979
_diffrn_reflns_point_group_measured_fraction_max 0.956
_diffrn_reflns_theta_full 67.684
_diffrn_reflns_theta_max 73.906
_diffrn_reflns_theta_min 2.695
_diffrn_source 'micro-focus sealed X-ray tube'
_diffrn_source_type 'SuperNova (Cu) X-ray Source'
_exptl_absorpt_coefficient_mu 24.459
_exptl_absorpt_correction_T_max 0.418
_exptl_absorpt_correction_T_min 0.036
_exptl_absorpt_correction_type gaussian
_exptl_absorpt_process_details
;
CrysAlisPro 1.171.40.67a (Rigaku Oxford Diffraction, 2019)
Numerical absorption correction based on gaussian integration over
			a multifaceted crystal model
Empirical absorption correction using spherical harmonics,
 implemented in SCALE3 ABSPACK scaling algorithm.
;
_exptl_crystal_colour orange
_exptl_crystal_colour_primary orange
_exptl_crystal_density_diffrn 1.798
_exptl_crystal_description cube
_exptl_crystal_F_000 3424
_exptl_crystal_size_max 0.277
_exptl_crystal_size_mid 0.201
_exptl_crystal_size_min 0.103
_refine_diff_density_max 1.852
_refine_diff_density_min -1.162
_refine_diff_density_rms 0.175
_refine_ls_extinction_method none
_refine_ls_goodness_of_fit_ref 1.041
_refine_ls_hydrogen_treatment constr
_refine_ls_matrix_type full
_refine_ls_number_parameters 638
_refine_ls_number_reflns 12790
_refine_ls_number_restraints 0
_refine_ls_restrained_S_all 1.041
_refine_ls_R_factor_all 0.0448
_refine_ls_R_factor_gt 0.0404
_refine_ls_shift/su_max 0.002
_refine_ls_shift/su_mean 0.000
_refine_ls_structure_factor_coef Fsqd
_refine_ls_weighting_details 'w=1/[\s^2^(Fo^2^)+(0.0637P)^2^] where P=(Fo^2^+2Fc^2^)/3'
_refine_ls_weighting_scheme calc
_refine_ls_wR_factor_gt 0.1016
_refine_ls_wR_factor_ref 0.1054
_reflns_Friedel_coverage 0.000
_reflns_number_gt 11555
_reflns_number_total 12790
_reflns_threshold_expression 'I > 2\s(I)'
_cod_data_source_file d2dt00010e2.cif
_cod_data_source_block ms257
_cod_database_code 7709517
_shelx_shelxl_version_number 2018/3
_chemical_oxdiff_formula 'C27 H38 I2 N2 Se'
_shelx_space_group_comment
;
The symmetry employed for this shelxl refinement is uniquely defined
by the following loop, which should always be used as a source of
symmetry information in preference to the above space-group names.
They are only intended as comments.
;
_reflns_odcompleteness_completeness 97.91
_reflns_odcompleteness_iscentric 1
_reflns_odcompleteness_theta 66.97
_olex2_refinement_description
;
1. Fixed Uiso
 At 1.2 times of:
  All C(H) groups, All C(H,H) groups
 At 1.5 times of:
  All C(H,H,H) groups
2.a Ternary CH refined with riding coordinates:
 C10(H10), C13(H13), C22(H22), C25(H25), C37(H37), C40(H40), C49(H49), C52(H52)
2.b Secondary CH2 refined with riding coordinates:
 C2(H2A,H2B), C3(H3A,H3B), C29(H29A,H29B), C30(H30A,H30B), C55(H55A,H55B)
2.c Aromatic/amide H refined with riding coordinates:
 C6(H6), C7(H7), C8(H8), C18(H18), C19(H19), C20(H20), C33(H33), C34(H34),
 C35(H35), C45(H45), C46(H46), C47(H47)
2.d Idealised Me refined as rotating group:
 C11(H11A,H11B,H11C), C12(H12A,H12B,H12C), C14(H14A,H14B,H14C), C15(H15A,H15B,
 H15C), C23(H23A,H23B,H23C), C24(H24C,H24A,H24B), C26(H26A,H26B,H26C), C27(H27A,
 H27B,H27C), C38(H38A,H38B,H38C), C39(H39A,H39B,H39C), C41(H41A,H41B,H41C),
 C42(H42A,H42B,H42C), C50(H50A,H50B,H50C), C51(H51A,H51B,H51C), C53(H53A,H53B,
 H53C), C54(H54A,H54B,H54C)
;
_olex2_date_sample_data_collection 2019-11-19
_olex2_exptl_crystal_mounting_method 'mounted on a nylon loop'
_olex2_submission_special_instructions 'No special instructions were received'
_oxdiff_exptl_absorpt_empirical_details
;
Empirical correction (ABSPACK) includes:
- Absorption correction using spherical harmonics
- Frame scaling
;
_oxdiff_exptl_absorpt_empirical_full_max 2.970
_oxdiff_exptl_absorpt_empirical_full_min 0.590

loop_
_space_group_symop_operation_xyz
'x, y, z'
'-x+1/2, y+1/2, -z+1/2'
'-x, -y, -z'
'x-1/2, -y-1/2, z-1/2'

loop_
_atom_site_label
_atom_site_type_symbol
_atom_site_fract_x
_atom_site_fract_y
_atom_site_fract_z
_atom_site_U_iso_or_equiv
_atom_site_adp_type
_atom_site_occupancy
_atom_site_site_symmetry_order
_atom_site_calc_flag
_atom_site_refinement_flags_posn
_atom_site_refinement_flags_adp
_atom_site_refinement_flags_occupancy
_atom_site_disorder_assembly
_atom_site_disorder_group
I1 I 0.16795(2) 0.49710(2) 0.21225(2) 0.01727(7) Uani 1 1 d . . . . .
Se1 Se 0.24967(5) 0.57068(2) 0.27385(2) 0.02000(10) Uani 1 1 d . . . . .
Se2 Se 0.09316(5) 0.42318(2) 0.16119(2) 0.01988(10) Uani 1 1 d . . . . .
N1 N 0.0219(3) 0.34906(11) 0.21944(18) 0.0146(6) Uani 1 1 d . . . . .
N2 N 0.0165(3) 0.39667(11) 0.30163(19) 0.0163(7) Uani 1 1 d . . . . .
N3 N 0.2391(3) 0.61761(11) 0.14369(18) 0.0149(7) Uani 1 1 d . . . . .
N4 N 0.2590(3) 0.65377(11) 0.24105(18) 0.0154(7) Uani 1 1 d . . . . .
C1 C 0.2471(4) 0.61590(12) 0.2142(2) 0.0137(7) Uani 1 1 d . . . . .
C2 C 0.2505(4) 0.68496(13) 0.1852(2) 0.0183(8) Uani 1 1 d . . . . .
H2A H 0.320675 0.704609 0.188882 0.022 Uiso 1 1 calc R . . . .
H2B H 0.170189 0.699979 0.187308 0.022 Uiso 1 1 calc R . . . .
C3 C 0.2586(4) 0.65938(13) 0.1168(2) 0.0174(8) Uani 1 1 d . . . . .
H3A H 0.192495 0.667204 0.082114 0.021 Uiso 1 1 calc R . . . .
H3B H 0.341606 0.662219 0.094503 0.021 Uiso 1 1 calc R . . . .
C4 C 0.2266(4) 0.58385(13) 0.0953(2) 0.0155(8) Uani 1 1 d . . . . .
C5 C 0.3330(4) 0.56235(13) 0.0750(2) 0.0183(8) Uani 1 1 d . . . . .
C6 C 0.3164(4) 0.53011(14) 0.0267(2) 0.0196(8) Uani 1 1 d . . . . .
H6 H 0.386526 0.514246 0.012992 0.024 Uiso 1 1 calc R . . . .
C7 C 0.1993(4) 0.52127(14) -0.0012(2) 0.0207(9) Uani 1 1 d . . . . .
H7 H 0.189722 0.499442 -0.033953 0.025 Uiso 1 1 calc R . . . .
C8 C 0.0955(4) 0.54389(14) 0.0182(2) 0.0193(8) Uani 1 1 d . . . . .
H8 H 0.015778 0.537544 -0.001844 0.023 Uiso 1 1 calc R . . . .
C9 C 0.1067(4) 0.57598(12) 0.0669(2) 0.0147(8) Uani 1 1 d . . . . .
C10 C -0.0085(4) 0.60023(13) 0.0882(2) 0.0179(8) Uani 1 1 d . . . . .
H10 H 0.020965 0.627131 0.107073 0.021 Uiso 1 1 calc R . . . .
C11 C -0.0794(4) 0.57874(16) 0.1476(2) 0.0238(9) Uani 1 1 d . . . . .
H11A H -0.103452 0.551299 0.131913 0.036 Uiso 1 1 calc GR . . . .
H11B H -0.154740 0.594385 0.158884 0.036 Uiso 1 1 calc GR . . . .
H11C H -0.025388 0.576764 0.189855 0.036 Uiso 1 1 calc GR . . . .
C12 C -0.0954(4) 0.60860(15) 0.0254(2) 0.0217(9) Uani 1 1 d . . . . .
H12A H -0.047721 0.620994 -0.013077 0.033 Uiso 1 1 calc GR . . . .
H12B H -0.162029 0.627278 0.039941 0.033 Uiso 1 1 calc GR . . . .
H12C H -0.132623 0.582919 0.008890 0.033 Uiso 1 1 calc GR . . . .
C13 C 0.4646(4) 0.57331(15) 0.1005(3) 0.0236(9) Uani 1 1 d . . . . .
H13 H 0.458362 0.597353 0.132882 0.028 Uiso 1 1 calc R . . . .
C14 C 0.5244(5) 0.53812(18) 0.1422(3) 0.0341(11) Uani 1 1 d . . . . .
H14A H 0.476199 0.533024 0.185241 0.051 Uiso 1 1 calc GR . . . .
H14B H 0.610697 0.545319 0.155404 0.051 Uiso 1 1 calc GR . . . .
H14C H 0.524598 0.513493 0.112758 0.051 Uiso 1 1 calc GR . . . .
C15 C 0.5456(5) 0.58550(18) 0.0374(3) 0.0332(11) Uani 1 1 d . . . . .
H15A H 0.552199 0.562414 0.004618 0.050 Uiso 1 1 calc GR . . . .
H15B H 0.629324 0.593205 0.054493 0.050 Uiso 1 1 calc GR . . . .
H15C H 0.506931 0.608696 0.012650 0.050 Uiso 1 1 calc GR . . . .
C16 C 0.2471(4) 0.66462(12) 0.3148(2) 0.0143(7) Uani 1 1 d . . . . .
C17 C 0.3548(4) 0.67538(13) 0.3531(2) 0.0175(8) Uani 1 1 d . . . . .
C18 C 0.3402(5) 0.68755(14) 0.4237(2) 0.0218(9) Uani 1 1 d . . . . .
H18 H 0.411569 0.695271 0.451114 0.026 Uiso 1 1 calc R . . . .
C19 C 0.2228(5) 0.68845(15) 0.4538(2) 0.0253(10) Uani 1 1 d . . . . .
H19 H 0.214433 0.696514 0.501917 0.030 Uiso 1 1 calc R . . . .
C20 C 0.1179(4) 0.67778(14) 0.4147(2) 0.0223(9) Uani 1 1 d . . . . .
H20 H 0.038129 0.678600 0.436465 0.027 Uiso 1 1 calc R . . . .
C21 C 0.1265(4) 0.66577(13) 0.3439(2) 0.0166(8) Uani 1 1 d . . . . .
C22 C 0.0086(4) 0.65535(14) 0.3019(2) 0.0206(8) Uani 1 1 d . . . . .
H22 H 0.033941 0.646557 0.253341 0.025 Uiso 1 1 calc R . . . .
C23 C -0.0758(5) 0.69295(18) 0.2942(3) 0.0341(11) Uani 1 1 d . . . . .
H23A H -0.106202 0.701026 0.341016 0.051 Uiso 1 1 calc GR . . . .
H23B H -0.147273 0.686426 0.263106 0.051 Uiso 1 1 calc GR . . . .
H23C H -0.027933 0.715437 0.273636 0.051 Uiso 1 1 calc GR . . . .
C24 C -0.0635(5) 0.62019(17) 0.3361(3) 0.0286(10) Uani 1 1 d . . . . .
H24C H -0.092672 0.628626 0.382950 0.043 Uiso 1 1 calc GR . . . .
H24A H -0.008328 0.596458 0.341177 0.043 Uiso 1 1 calc GR . . . .
H24B H -0.135727 0.612998 0.305982 0.043 Uiso 1 1 calc GR . . . .
C25 C 0.4843(4) 0.67371(15) 0.3214(3) 0.0225(9) Uani 1 1 d . . . . .
H25 H 0.474537 0.665293 0.270601 0.027 Uiso 1 1 calc R . . . .
C26 C 0.5470(6) 0.7151(2) 0.3226(4) 0.0501(18) Uani 1 1 d . . . . .
H26A H 0.492313 0.735100 0.299114 0.075 Uiso 1 1 calc GR . . . .
H26B H 0.626738 0.713542 0.297589 0.075 Uiso 1 1 calc GR . . . .
H26C H 0.562392 0.723407 0.371875 0.075 Uiso 1 1 calc GR . . . .
C27 C 0.5658(6) 0.6420(3) 0.3584(5) 0.061(2) Uani 1 1 d . . . . .
H27A H 0.579310 0.649952 0.408022 0.092 Uiso 1 1 calc GR . . . .
H27B H 0.646701 0.640246 0.334559 0.092 Uiso 1 1 calc GR . . . .
H27C H 0.524014 0.615430 0.356417 0.092 Uiso 1 1 calc GR . . . .
C28 C 0.0397(4) 0.38845(13) 0.2337(2) 0.0149(7) Uani 1 1 d . . . . .
C29 C -0.0327(4) 0.35987(13) 0.3378(2) 0.0201(8) Uani 1 1 d . . . . .
H29A H -0.123726 0.362303 0.346281 0.024 Uiso 1 1 calc R . . . .
H29B H 0.011310 0.355080 0.383599 0.024 Uiso 1 1 calc R . . . .
C30 C -0.0050(4) 0.32574(13) 0.2844(2) 0.0183(8) Uani 1 1 d . . . . .
H30A H 0.068195 0.309249 0.299736 0.022 Uiso 1 1 calc R . . . .
H30B H -0.078262 0.307606 0.277526 0.022 Uiso 1 1 calc R . . . .
C31 C 0.0274(4) 0.32960(12) 0.1511(2) 0.0144(7) Uani 1 1 d . . . . .
C32 C -0.0858(4) 0.32241(13) 0.1147(2) 0.0152(8) Uani 1 1 d . . . . .
C33 C -0.0812(4) 0.30140(13) 0.0508(2) 0.0180(8) Uani 1 1 d . . . . .
H33 H -0.156525 0.296028 0.025148 0.022 Uiso 1 1 calc R . . . .
C34 C 0.0326(4) 0.28811(14) 0.0240(2) 0.0212(9) Uani 1 1 d . . . . .
H34 H 0.034625 0.273719 -0.019708 0.025 Uiso 1 1 calc R . . . .
C35 C 0.1426(4) 0.29584(13) 0.0609(2) 0.0191(8) Uani 1 1 d . . . . .
H35 H 0.219641 0.286975 0.041495 0.023 Uiso 1 1 calc R . . . .
C36 C 0.1440(4) 0.31623(13) 0.1257(2) 0.0174(8) Uani 1 1 d . . . . .
C37 C 0.2650(4) 0.32230(14) 0.1667(2) 0.0194(8) Uani 1 1 d . . . . .
H37 H 0.246229 0.338915 0.209750 0.023 Uiso 1 1 calc R . . . .
C38 C 0.3194(5) 0.28186(16) 0.1913(3) 0.0293(10) Uani 1 1 d . . . . .
H38A H 0.259282 0.268007 0.221865 0.044 Uiso 1 1 calc GR . . . .
H38B H 0.397435 0.286738 0.217881 0.044 Uiso 1 1 calc GR . . . .
H38C H 0.336678 0.264721 0.149924 0.044 Uiso 1 1 calc GR . . . .
C39 C 0.3601(4) 0.34594(17) 0.1223(3) 0.0302(11) Uani 1 1 d . . . . .
H39A H 0.385206 0.329285 0.081686 0.045 Uiso 1 1 calc GR . . . .
H39B H 0.434032 0.352291 0.151634 0.045 Uiso 1 1 calc GR . . . .
H39C H 0.321986 0.371345 0.105181 0.045 Uiso 1 1 calc GR . . . .
C40 C -0.2112(4) 0.33664(14) 0.1431(2) 0.0196(8) Uani 1 1 d . . . . .
H40 H -0.195982 0.348563 0.191281 0.023 Uiso 1 1 calc R . . . .
C41 C -0.2673(5) 0.37002(19) 0.0959(3) 0.0368(13) Uani 1 1 d . . . . .
H41A H -0.204606 0.391370 0.088264 0.055 Uiso 1 1 calc GR . . . .
H41B H -0.340579 0.381823 0.118951 0.055 Uiso 1 1 calc GR . . . .
H41C H -0.292598 0.358277 0.050060 0.055 Uiso 1 1 calc GR . . . .
C42 C -0.3022(4) 0.30076(15) 0.1510(3) 0.0265(10) Uani 1 1 d . . . . .
H42A H -0.320117 0.288895 0.104262 0.040 Uiso 1 1 calc GR . . . .
H42B H -0.380320 0.310474 0.171933 0.040 Uiso 1 1 calc GR . . . .
H42C H -0.264342 0.280001 0.181948 0.040 Uiso 1 1 calc GR . . . .
C43 C 0.0090(4) 0.43610(13) 0.3344(2) 0.0172(8) Uani 1 1 d . . . . .
C44 C -0.0953(4) 0.46074(14) 0.3204(2) 0.0197(8) Uani 1 1 d . . . . .
C45 C -0.0983(5) 0.49876(14) 0.3537(3) 0.0233(9) Uani 1 1 d . . . . .
H45 H -0.166350 0.516692 0.344079 0.028 Uiso 1 1 calc R . . . .
C46 C -0.0043(5) 0.51088(14) 0.4003(2) 0.0220(9) Uani 1 1 d . . . . .
H46 H -0.008430 0.536892 0.422357 0.026 Uiso 1 1 calc R . . . .
C47 C 0.0964(4) 0.48499(15) 0.4150(2) 0.0220(9) Uani 1 1 d . . . . .
H47 H 0.160219 0.493548 0.447308 0.026 Uiso 1 1 calc R . . . .
C48 C 0.1048(4) 0.44653(14) 0.3829(2) 0.0196(8) Uani 1 1 d . . . . .
C49 C 0.2145(4) 0.41888(15) 0.3999(3) 0.0237(9) Uani 1 1 d . . . . .
H49 H 0.199634 0.392353 0.375002 0.028 Uiso 1 1 calc R . . . .
C50 C 0.3374(5) 0.4364(2) 0.3732(4) 0.0442(15) Uani 1 1 d . . . . .
H50A H 0.331996 0.439971 0.321595 0.066 Uiso 1 1 calc GR . . . .
H50B H 0.405995 0.417579 0.384864 0.066 Uiso 1 1 calc GR . . . .
H50C H 0.353251 0.462799 0.395831 0.066 Uiso 1 1 calc GR . . . .
C51 C 0.2237(7) 0.4101(2) 0.4792(3) 0.0483(16) Uani 1 1 d . . . . .
H51A H 0.248419 0.435039 0.504435 0.072 Uiso 1 1 calc GR . . . .
H51B H 0.286375 0.388827 0.487849 0.072 Uiso 1 1 calc GR . . . .
H51C H 0.142077 0.400906 0.496207 0.072 Uiso 1 1 calc GR . . . .
C52 C -0.2030(4) 0.44816(15) 0.2710(3) 0.0251(9) Uani 1 1 d . . . . .
H52 H -0.187499 0.419681 0.254256 0.030 Uiso 1 1 calc R . . . .
C53 C -0.3282(5) 0.4490(2) 0.3105(3) 0.0385(12) Uani 1 1 d . . . . .
H53A H -0.324845 0.429747 0.350135 0.058 Uiso 1 1 calc GR . . . .
H53B H -0.396301 0.441358 0.277757 0.058 Uiso 1 1 calc GR . . . .
H53C H -0.343226 0.476600 0.328610 0.058 Uiso 1 1 calc GR . . . .
C54 C -0.2127(5) 0.47621(19) 0.2060(3) 0.0332(11) Uani 1 1 d . . . . .
H54A H -0.225828 0.504377 0.221608 0.050 Uiso 1 1 calc GR . . . .
H54B H -0.283389 0.467603 0.175871 0.050 Uiso 1 1 calc GR . . . .
H54C H -0.135054 0.474570 0.178931 0.050 Uiso 1 1 calc GR . . . .
I2 I 0.64221(3) 0.68082(2) 0.12750(2) 0.03488(9) Uani 1 1 d . . . . .
I3 I 0.77156(3) 0.75469(2) 0.13995(2) 0.02510(8) Uani 1 1 d . . . . .
I4 I 0.91475(3) 0.83509(2) 0.14960(2) 0.03496(9) Uani 1 1 d . . . . .
I5 I 1.15969(3) 0.79837(2) 0.09462(2) 0.02724(8) Uani 1 1 d . . . . .
I6 I 1.38484(3) 0.76418(2) 0.04783(2) 0.03157(9) Uani 1 1 d . . . . .
Cl1 Cl 0.17142(14) 0.58112(4) 0.51411(7) 0.0379(3) Uani 1 1 d . . . . .
Cl2 Cl 0.40725(16) 0.54387(5) 0.47024(10) 0.0514(4) Uani 1 1 d . . . . .
C55 C 0.3183(6) 0.58892(17) 0.4744(3) 0.0339(11) Uani 1 1 d . . . . .
H55A H 0.305166 0.599644 0.425763 0.041 Uiso 1 1 calc R . . . .
H55B H 0.365673 0.609646 0.501921 0.041 Uiso 1 1 calc R . . . .

loop_
_atom_site_aniso_label
_atom_site_aniso_U_11
_atom_site_aniso_U_22
_atom_site_aniso_U_33
_atom_site_aniso_U_23
_atom_site_aniso_U_13
_atom_site_aniso_U_12
I1 0.01888(13) 0.01454(13) 0.01848(13) 0.00259(9) 0.00399(10) 0.00002(9)
Se1 0.0303(2) 0.0130(2) 0.0166(2) 0.00109(15) -0.00106(17) -0.00165(17)
Se2 0.0291(2) 0.0141(2) 0.0166(2) 0.00032(15) 0.00551(17) -0.00439(17)
N1 0.0149(16) 0.0147(16) 0.0141(15) 0.0014(13) 0.0024(13) -0.0010(13)
N2 0.0211(17) 0.0125(16) 0.0155(16) -0.0001(13) 0.0027(13) -0.0007(13)
N3 0.0150(16) 0.0128(16) 0.0167(16) 0.0006(13) -0.0003(13) -0.0028(13)
N4 0.0175(16) 0.0129(16) 0.0159(16) -0.0003(13) 0.0003(13) -0.0016(13)
C1 0.0108(17) 0.0125(18) 0.0179(18) -0.0007(15) 0.0010(14) -0.0009(14)
C2 0.027(2) 0.0117(19) 0.0166(19) 0.0016(15) 0.0037(16) -0.0001(16)
C3 0.0185(19) 0.0139(19) 0.0198(19) 0.0005(15) 0.0015(16) -0.0010(15)
C4 0.018(2) 0.0144(18) 0.0136(17) 0.0020(15) 0.0041(15) -0.0034(15)
C5 0.018(2) 0.0161(19) 0.021(2) -0.0013(16) 0.0037(16) -0.0033(16)
C6 0.019(2) 0.018(2) 0.022(2) -0.0024(16) 0.0059(16) 0.0022(16)
C7 0.023(2) 0.019(2) 0.0203(19) -0.0073(16) 0.0028(17) -0.0018(17)
C8 0.0174(19) 0.019(2) 0.0215(19) -0.0040(16) -0.0030(16) -0.0044(16)
C9 0.0179(19) 0.0112(18) 0.0152(18) -0.0003(14) 0.0030(15) -0.0025(15)
C10 0.0100(18) 0.019(2) 0.025(2) -0.0031(17) 0.0021(16) -0.0026(15)
C11 0.020(2) 0.029(2) 0.023(2) 0.0042(18) 0.0054(17) 0.0055(18)
C12 0.0154(19) 0.024(2) 0.026(2) 0.0032(17) 0.0013(16) 0.0006(17)
C13 0.015(2) 0.023(2) 0.032(2) -0.0058(19) -0.0006(18) -0.0017(17)
C14 0.024(2) 0.037(3) 0.041(3) -0.001(2) -0.004(2) 0.010(2)
C15 0.017(2) 0.037(3) 0.047(3) -0.006(2) 0.010(2) -0.007(2)
C16 0.0176(19) 0.0105(17) 0.0149(18) -0.0031(14) 0.0033(15) -0.0010(14)
C17 0.017(2) 0.0139(19) 0.021(2) -0.0007(16) 0.0000(16) 0.0010(15)
C18 0.024(2) 0.020(2) 0.021(2) -0.0045(17) -0.0033(17) 0.0009(17)
C19 0.037(3) 0.021(2) 0.018(2) -0.0049(17) 0.0013(19) -0.0024(19)
C20 0.026(2) 0.022(2) 0.019(2) -0.0018(17) 0.0088(17) 0.0022(18)
C21 0.017(2) 0.0144(19) 0.0186(19) 0.0023(15) 0.0023(16) 0.0003(15)
C22 0.0156(19) 0.022(2) 0.024(2) 0.0006(17) 0.0012(16) 0.0003(17)
C23 0.024(2) 0.031(3) 0.047(3) 0.003(2) -0.011(2) 0.004(2)
C24 0.019(2) 0.033(3) 0.034(2) 0.005(2) 0.0025(19) -0.0085(19)
C25 0.014(2) 0.025(2) 0.028(2) -0.0051(18) 0.0028(17) -0.0019(17)
C26 0.043(3) 0.035(3) 0.073(4) -0.023(3) 0.030(3) -0.017(3)
C27 0.032(3) 0.067(5) 0.085(5) 0.033(4) 0.016(3) 0.023(3)
C28 0.0114(17) 0.0152(19) 0.0181(19) 0.0039(15) 0.0009(14) 0.0021(14)
C29 0.028(2) 0.017(2) 0.0160(19) 0.0017(16) 0.0080(17) 0.0005(17)
C30 0.022(2) 0.0158(19) 0.0171(19) 0.0034(16) 0.0027(16) -0.0028(16)
C31 0.0169(19) 0.0108(17) 0.0156(18) -0.0013(14) 0.0037(15) -0.0006(15)
C32 0.0163(19) 0.0140(18) 0.0154(18) 0.0026(15) 0.0025(15) 0.0001(15)
C33 0.017(2) 0.019(2) 0.0182(19) 0.0005(16) -0.0017(16) -0.0046(16)
C34 0.027(2) 0.019(2) 0.018(2) 0.0009(16) 0.0043(17) 0.0012(17)
C35 0.020(2) 0.016(2) 0.021(2) -0.0003(16) 0.0042(16) 0.0015(16)
C36 0.017(2) 0.0142(19) 0.021(2) 0.0033(15) 0.0037(16) -0.0002(15)
C37 0.0141(19) 0.017(2) 0.027(2) -0.0022(17) 0.0011(17) 0.0010(16)
C38 0.023(2) 0.028(3) 0.037(3) -0.001(2) -0.007(2) 0.0049(19)
C39 0.013(2) 0.032(3) 0.046(3) 0.006(2) 0.005(2) -0.0041(18)
C40 0.0143(19) 0.023(2) 0.021(2) 0.0002(16) 0.0014(16) -0.0003(16)
C41 0.024(2) 0.041(3) 0.046(3) 0.017(3) 0.010(2) 0.011(2)
C42 0.020(2) 0.026(2) 0.033(2) -0.0003(19) 0.0070(19) -0.0041(18)
C43 0.020(2) 0.0156(19) 0.0161(18) 0.0009(15) 0.0053(16) -0.0004(16)
C44 0.023(2) 0.017(2) 0.0188(19) 0.0028(16) 0.0051(17) 0.0031(16)
C45 0.027(2) 0.017(2) 0.026(2) 0.0029(17) 0.0074(18) 0.0039(17)
C46 0.029(2) 0.017(2) 0.020(2) -0.0025(16) 0.0070(18) 0.0035(17)
C47 0.024(2) 0.023(2) 0.0193(19) 0.0008(17) 0.0012(17) -0.0020(18)
C48 0.024(2) 0.016(2) 0.0184(19) 0.0012(16) 0.0038(16) 0.0025(17)
C49 0.024(2) 0.020(2) 0.027(2) -0.0027(18) -0.0044(18) 0.0003(18)
C50 0.024(3) 0.044(3) 0.065(4) 0.010(3) 0.001(3) 0.012(2)
C51 0.064(4) 0.053(4) 0.028(3) 0.004(3) 0.001(3) 0.026(3)
C52 0.021(2) 0.024(2) 0.030(2) 0.0022(19) -0.0010(18) 0.0018(18)
C53 0.026(3) 0.039(3) 0.051(3) 0.004(3) -0.001(2) -0.001(2)
C54 0.025(2) 0.042(3) 0.033(3) 0.008(2) -0.002(2) 0.005(2)
I2 0.03042(17) 0.03301(18) 0.04136(18) -0.00706(14) 0.00684(14) 0.00019(13)
I3 0.02423(15) 0.02877(16) 0.02243(14) 0.00205(11) 0.00494(11) 0.00716(11)
I4 0.03228(17) 0.02926(17) 0.04339(19) 0.00401(13) 0.00185(14) 0.00172(13)
I5 0.03100(16) 0.02495(16) 0.02572(15) 0.00162(11) -0.00167(12) -0.00682(11)
I6 0.03124(17) 0.03287(17) 0.03076(16) -0.00428(12) 0.00665(13) -0.00953(12)
Cl1 0.0482(7) 0.0329(6) 0.0330(6) -0.0004(5) 0.0092(5) -0.0089(5)
Cl2 0.0445(8) 0.0370(7) 0.0726(10) -0.0017(7) -0.0052(7) 0.0037(6)
C55 0.044(3) 0.026(3) 0.032(3) 0.001(2) 0.004(2) -0.005(2)

loop_
_atom_type_symbol
_atom_type_description
_atom_type_scat_dispersion_real
_atom_type_scat_dispersion_imag
_atom_type_scat_source
C C 0.0181 0.0091 'International Tables Vol C Tables 4.2.6.8 and 6.1.1.4'
H H 0.0000 0.0000 'International Tables Vol C Tables 4.2.6.8 and 6.1.1.4'
Cl Cl 0.3639 0.7018 'International Tables Vol C Tables 4.2.6.8 and 6.1.1.4'
I I -0.3257 6.8362 'International Tables Vol C Tables 4.2.6.8 and 6.1.1.4'
N N 0.0311 0.0180 'International Tables Vol C Tables 4.2.6.8 and 6.1.1.4'
Se Se -0.7943 1.1372 'International Tables Vol C Tables 4.2.6.8 and 6.1.1.4'

loop_
_exptl_crystal_face_index_h
_exptl_crystal_face_index_k
_exptl_crystal_face_index_l
_exptl_crystal_face_perp_dist
3 -4 11 0.0581
-5 -15 1 0.0909
-3 3 -10 0.0451
3 16 -7 0.0628
2 -9 11 0.0526
-3 11 -9 0.0405
2 -5 -11 0.0708
-2 18 6 0.1661
7 -1 -4 0.0885
-5 9 6 0.1116

loop_
_geom_angle_atom_site_label_1
_geom_angle_atom_site_label_2
_geom_angle_atom_site_label_3
_geom_angle
_geom_angle_site_symmetry_1
_geom_angle_site_symmetry_3
_geom_angle_publ_flag
Se2 I1 Se1 176.017(17) . . ?
C1 Se1 I1 115.62(13) . . ?
C28 Se2 I1 111.94(13) . . ?
C28 N1 C30 111.3(3) . . ?
C28 N1 C31 127.1(3) . . ?
C31 N1 C30 121.6(3) . . ?
C28 N2 C29 110.3(3) . . ?
C28 N2 C43 127.4(4) . . ?
C43 N2 C29 120.8(3) . . ?
C1 N3 C3 112.0(3) . . ?
C1 N3 C4 127.2(3) . . ?
C4 N3 C3 120.5(3) . . ?
C1 N4 C2 111.6(3) . . ?
C1 N4 C16 125.5(4) . . ?
C16 N4 C2 120.9(3) . . ?
N3 C1 Se1 129.5(3) . . ?
N3 C1 N4 109.9(4) . . ?
N4 C1 Se1 120.5(3) . . ?
N4 C2 C3 102.5(3) . . ?
N3 C3 C2 102.0(3) . . ?
C5 C4 N3 119.5(4) . . ?
C5 C4 C9 123.0(4) . . ?
C9 C4 N3 117.3(4) . . ?
C4 C5 C6 117.5(4) . . ?
C4 C5 C13 123.2(4) . . ?
C6 C5 C13 119.3(4) . . ?
C7 C6 C5 120.7(4) . . ?
C6 C7 C8 120.7(4) . . ?
C7 C8 C9 120.8(4) . . ?
C4 C9 C10 122.6(4) . . ?
C8 C9 C4 117.2(4) . . ?
C8 C9 C10 120.2(4) . . ?
C9 C10 C11 111.2(4) . . ?
C12 C10 C9 112.1(4) . . ?
C12 C10 C11 110.4(4) . . ?
C5 C13 C14 111.2(4) . . ?
C5 C13 C15 110.2(4) . . ?
C14 C13 C15 111.1(4) . . ?
C17 C16 N4 118.6(4) . . ?
C17 C16 C21 123.0(4) . . ?
C21 C16 N4 118.3(4) . . ?
C16 C17 C18 117.6(4) . . ?
C16 C17 C25 122.5(4) . . ?
C18 C17 C25 119.9(4) . . ?
C19 C18 C17 120.6(4) . . ?
C20 C19 C18 120.7(4) . . ?
C19 C20 C21 121.3(4) . . ?
C16 C21 C22 123.2(4) . . ?
C20 C21 C16 116.9(4) . . ?
C20 C21 C22 119.9(4) . . ?
C21 C22 C23 110.5(4) . . ?
C21 C22 C24 111.6(4) . . ?
C23 C22 C24 110.3(4) . . ?
C17 C25 C27 111.4(4) . . ?
C26 C25 C17 111.5(4) . . ?
C26 C25 C27 110.8(6) . . ?
N1 C28 Se2 119.1(3) . . ?
N1 C28 N2 111.2(4) . . ?
N2 C28 Se2 129.7(3) . . ?
N2 C29 C30 102.6(3) . . ?
N1 C30 C29 102.0(3) . . ?
C32 C31 N1 117.9(4) . . ?
C32 C31 C36 122.8(4) . . ?
C36 C31 N1 119.1(4) . . ?
C31 C32 C40 122.2(4) . . ?
C33 C32 C31 117.9(4) . . ?
C33 C32 C40 119.9(4) . . ?
C32 C33 C34 120.7(4) . . ?
C35 C34 C33 120.0(4) . . ?
C34 C35 C36 122.0(4) . . ?
C31 C36 C37 122.7(4) . . ?
C35 C36 C31 116.5(4) . . ?
C35 C36 C37 120.8(4) . . ?
C36 C37 C38 111.3(4) . . ?
C36 C37 C39 110.9(4) . . ?
C38 C37 C39 110.7(4) . . ?
C32 C40 C41 110.8(4) . . ?
C32 C40 C42 111.1(4) . . ?
C41 C40 C42 111.2(4) . . ?
C44 C43 N2 119.2(4) . . ?
C44 C43 C48 123.6(4) . . ?
C48 C43 N2 117.1(4) . . ?
C43 C44 C52 123.4(4) . . ?
C45 C44 C43 117.0(4) . . ?
C45 C44 C52 119.6(4) . . ?
C46 C45 C44 121.4(4) . . ?
C45 C46 C47 120.2(4) . . ?
C46 C47 C48 121.0(4) . . ?
C43 C48 C49 123.2(4) . . ?
C47 C48 C43 116.7(4) . . ?
C47 C48 C49 120.1(4) . . ?
C48 C49 C50 111.8(4) . . ?
C48 C49 C51 111.1(4) . . ?
C51 C49 C50 110.5(5) . . ?
C44 C52 C53 110.6(4) . . ?
C44 C52 C54 111.6(4) . . ?
C54 C52 C53 108.9(4) . . ?
I2 I3 I4 178.540(15) . . ?
I3 I4 I5 93.971(12) . . ?
I6 I5 I4 178.583(15) . . ?
Cl2 C55 Cl1 112.4(3) . . ?

loop_
_geom_bond_atom_site_label_1
_geom_bond_atom_site_label_2
_geom_bond_distance
_geom_bond_site_symmetry_2
_geom_bond_publ_flag
I1 Se1 2.8112(5) . ?
I1 Se2 2.7238(5) . ?
Se1 C1 1.860(4) . ?
Se2 C28 1.874(4) . ?
N1 C28 1.332(6) . ?
N1 C30 1.475(5) . ?
N1 C31 1.440(5) . ?
N2 C28 1.334(6) . ?
N2 C29 1.485(5) . ?
N2 C43 1.436(5) . ?
N3 C1 1.332(6) . ?
N3 C3 1.476(5) . ?
N3 C4 1.440(5) . ?
N4 C1 1.346(5) . ?
N4 C2 1.470(5) . ?
N4 C16 1.442(5) . ?
C2 C3 1.541(6) . ?
C4 C5 1.394(6) . ?
C4 C9 1.404(6) . ?
C5 C6 1.406(6) . ?
C5 C13 1.521(6) . ?
C6 C7 1.381(7) . ?
C7 C8 1.386(6) . ?
C8 C9 1.400(6) . ?
C9 C10 1.523(6) . ?
C10 C11 1.530(6) . ?
C10 C12 1.520(6) . ?
C13 C14 1.532(7) . ?
C13 C15 1.532(7) . ?
C16 C17 1.395(6) . ?
C16 C21 1.407(6) . ?
C17 C18 1.399(6) . ?
C17 C25 1.514(6) . ?
C18 C19 1.383(7) . ?
C19 C20 1.377(7) . ?
C20 C21 1.396(6) . ?
C21 C22 1.517(6) . ?
C22 C23 1.533(7) . ?
C22 C24 1.533(6) . ?
C25 C26 1.512(7) . ?
C25 C27 1.519(8) . ?
C29 C30 1.536(6) . ?
C31 C32 1.402(6) . ?
C31 C36 1.409(6) . ?
C32 C33 1.388(6) . ?
C32 C40 1.521(6) . ?
C33 C34 1.392(6) . ?
C34 C35 1.380(7) . ?
C35 C36 1.393(6) . ?
C36 C37 1.509(6) . ?
C37 C38 1.518(7) . ?
C37 C39 1.535(6) . ?
C40 C41 1.528(7) . ?
C40 C42 1.535(6) . ?
C43 C44 1.398(6) . ?
C43 C48 1.405(6) . ?
C44 C45 1.396(6) . ?
C44 C52 1.527(7) . ?
C45 C46 1.384(7) . ?
C46 C47 1.395(7) . ?
C47 C48 1.402(6) . ?
C48 C49 1.512(6) . ?
C49 C50 1.524(8) . ?
C49 C51 1.523(7) . ?
C52 C53 1.539(7) . ?
C52 C54 1.534(7) . ?
I2 I3 2.7966(5) . ?
I3 I4 3.0515(5) . ?
I4 I5 3.0709(5) . ?
I5 I6 2.8046(5) . ?
Cl1 C55 1.765(6) . ?
Cl2 C55 1.758(6) . ?

loop_
_exptl_oxdiff_crystal_face_indexfrac_h
_exptl_oxdiff_crystal_face_indexfrac_k
_exptl_oxdiff_crystal_face_indexfrac_l
_exptl_oxdiff_crystal_face_x
_exptl_oxdiff_crystal_face_y
_exptl_oxdiff_crystal_face_z
3.1182 -4.0973 10.6012 -0.0645 -0.2656 0.9619
-5.0356 -14.5921 0.6201 0.2311 0.9659 0.1172
-3.3317 3.3645 -10.4793 0.0749 0.3095 -0.9479
2.9021 15.7535 -6.5001 -0.1772 -0.7425 -0.6460
1.9499 -8.9001 10.5253 -0.0513 0.0135 0.9986
-2.6520 11.2247 -9.2250 0.2268 -0.0555 -0.9724
1.9447 -5.0886 -11.4116 -0.7269 0.1732 -0.6646
-1.5146 17.8267 6.1531 0.7919 -0.6067 0.0697
6.6259 -1.3479 -3.6433 -0.8785 -0.4777 0.0096
-5.4785 8.7256 5.6830 0.9956 0.0791 0.0494
